data_7712171
loop_
_publ_author_name
'Li, Xi-Li'
'Li, Yanan'
'Wang, Ailing'
'Gao, Congli'
'Cui, Minghui'
'Liu, Cai-Ming'
'Zhou, Liming'

_publ_section_title
;
 Two temperature-induced 1D Cu<sup>II</sup> chain enantiomeric pairs
 showing different magnetic properties and nonlinear optical responses.
;
_journal_issue 8
_journal_name_full 'Dalton transactions (Cambridge, England : 2003)'
_journal_page_first 2440
_journal_page_last 2447
_journal_paper_doi 10.1039/d2dt03787d
_journal_volume 52
_journal_year 2023
_chemical_absolute_configuration rmad
_chemical_formula_moiety 'C16 H17 Cu N5 O6'
_chemical_formula_sum 'C16 H17 Cu N5 O6'
_chemical_formula_weight 438.88
_space_group_crystal_system monoclinic
_space_group_IT_number 4
_space_group_name_Hall 'P 2yb'
_space_group_name_H-M_alt 'P 1 21 1'
_atom_sites_solution_hydrogens geom
_atom_sites_solution_primary direct
_atom_sites_solution_secondary difmap
_audit_creation_method SHELXL-2014/7
_audit_update_record
;
2023-01-13 deposited with the CCDC.	2023-01-18 downloaded from the CCDC.
;
_cell_angle_alpha 90
_cell_angle_beta 105.247(2)
_cell_angle_gamma 90
_cell_formula_units_Z 4
_cell_length_a 10.4166(9)
_cell_length_b 9.0426(8)
_cell_length_c 19.3600(18)
_cell_measurement_reflns_used 6224
_cell_measurement_temperature 296(2)
_cell_measurement_theta_max 28.42
_cell_measurement_theta_min 2.51
_cell_volume 1759.4(3)
_computing_cell_refinement APEX2
_computing_data_collection 'APEX2 (Bruker, 2013)'
_computing_data_reduction APEX2
_computing_structure_refinement 'SHELXL-2014/7 (Sheldrick, 2014)'
_computing_structure_solution 'SHELXS (Bruker, 2000)'
_diffrn_ambient_temperature 296(2)
_diffrn_measured_fraction_theta_full 0.999
_diffrn_measured_fraction_theta_max 0.993
_diffrn_measurement_device_type 'PHOTON 100 CMOS detector'
_diffrn_measurement_method 'omega scan'
_diffrn_radiation_type MoK\a
_diffrn_radiation_wavelength 0.71073
_diffrn_reflns_av_R_equivalents 0.0121
_diffrn_reflns_av_unetI/netI 0.0715
_diffrn_reflns_Laue_measured_fraction_full 0.999
_diffrn_reflns_Laue_measured_fraction_max 0.993
_diffrn_reflns_limit_h_max 13
_diffrn_reflns_limit_h_min -13
_diffrn_reflns_limit_k_max 12
_diffrn_reflns_limit_k_min -12
_diffrn_reflns_limit_l_max 25
_diffrn_reflns_limit_l_min -25
_diffrn_reflns_number 17024
_diffrn_reflns_point_group_measured_fraction_full 0.999
_diffrn_reflns_point_group_measured_fraction_max 0.993
_diffrn_reflns_theta_full 25.242
_diffrn_reflns_theta_max 28.401
_diffrn_reflns_theta_min 1.090
_exptl_absorpt_coefficient_mu 1.289
_exptl_absorpt_correction_T_max 0.80
_exptl_absorpt_correction_T_min 0.77
_exptl_absorpt_correction_type multi-scan
_exptl_absorpt_process_details 'SADABS, Bruker-2018'
_exptl_crystal_density_diffrn 1.657
_exptl_crystal_description block
_exptl_crystal_F_000 900
_exptl_crystal_size_max 0.210
_exptl_crystal_size_mid 0.190
_exptl_crystal_size_min 0.180
_refine_diff_density_max 1.526
_refine_diff_density_min -1.392
_refine_diff_density_rms 0.103
_refine_ls_abs_structure_details
;
 Refined as an inversion twin.
;
_refine_ls_abs_structure_Flack 0.020(15)
_refine_ls_extinction_method none
_refine_ls_goodness_of_fit_ref 1.033
_refine_ls_hydrogen_treatment constr
_refine_ls_matrix_type full
_refine_ls_number_parameters 510
_refine_ls_number_reflns 8143
_refine_ls_number_restraints 1
_refine_ls_restrained_S_all 1.033
_refine_ls_R_factor_all 0.0545
_refine_ls_R_factor_gt 0.0453
_refine_ls_shift/su_max 0.000
_refine_ls_shift/su_mean 0.000
_refine_ls_structure_factor_coef Fsqd
_refine_ls_weighting_details 'w=1/[\s^2^(Fo^2^)+(0.0454P)^2^] where P=(Fo^2^+2Fc^2^)/3'
_refine_ls_weighting_scheme calc
_refine_ls_wR_factor_gt 0.0911
_refine_ls_wR_factor_ref 0.0931
_reflns_Friedel_coverage 0.885
_reflns_Friedel_fraction_full 1.000
_reflns_Friedel_fraction_max 0.993
_reflns_number_gt 6951
_reflns_number_total 8143
_reflns_threshold_expression 'I > 2\s(I)'
_cod_data_source_file d2dt03787d2.cif
_cod_data_source_block S-1-Cu
_cod_depositor_comments 'Adding full bibliography for 7712168--7712171.cif.'
_cod_original_sg_symbol_H-M 'P 21'
_cod_database_code 7712171
_shelx_shelxl_version_number 2014/7
_shelx_space_group_comment
;
The symmetry employed for this shelxl refinement is uniquely defined
by the following loop, which should always be used as a source of
symmetry information in preference to the above space-group names.
They are only intended as comments.
;
_shelx_estimated_absorpt_t_min 0.774
_shelx_estimated_absorpt_t_max 0.801

loop_
_space_group_symop_operation_xyz
'x, y, z'
'-x, y+1/2, -z'

loop_
_atom_site_label
_atom_site_type_symbol
_atom_site_fract_x
_atom_site_fract_y
_atom_site_fract_z
_atom_site_U_iso_or_equiv
_atom_site_adp_type
_atom_site_occupancy
_atom_site_site_symmetry_order
_atom_site_calc_flag
_atom_site_refinement_flags_posn
_atom_site_refinement_flags_adp
_atom_site_refinement_flags_occupancy
_atom_site_disorder_assembly
_atom_site_disorder_group
C1 C 0.1265(6) -0.0586(6) 0.1384(3) 0.0216(13) Uani 1 1 d . . . . .
H1 H 0.0378 -0.0750 0.1144 0.026 Uiso 1 1 calc R U . . .
C2 C 0.1989(6) -0.1687(6) 0.1822(3) 0.0193(12) Uani 1 1 d . . . . .
H2 H 0.1569 -0.2579 0.1861 0.023 Uiso 1 1 calc R U . . .
C3 C 0.3823(6) -0.0211(6) 0.2102(3) 0.0224(12) Uani 1 1 d . . . . .
H3 H 0.4704 -0.0048 0.2352 0.027 Uiso 1 1 calc R U . . .
C4 C 0.3140(5) 0.0897(6) 0.1654(2) 0.0185(11) Uani 1 1 d . . . . .
C5 C 0.3732(5) 0.2306(6) 0.1513(2) 0.0165(10) Uani 1 1 d . . . . .
C6 C 0.5058(5) 0.2692(6) 0.1802(3) 0.0190(12) Uani 1 1 d . . . . .
H6 H 0.5635 0.2036 0.2101 0.023 Uiso 1 1 calc R U . . .
C7 C 0.5512(5) 0.4039(6) 0.1646(3) 0.0167(11) Uani 1 1 d . . . . .
C8 C 0.4629(5) 0.4996(6) 0.1180(3) 0.0186(11) Uani 1 1 d . . . . .
C9 C 0.3335(6) 0.4550(6) 0.0899(3) 0.0186(12) Uani 1 1 d . . . . .
H9 H 0.2758 0.5176 0.0582 0.022 Uiso 1 1 calc R U . . .
C10 C 0.6930(6) 0.4556(7) 0.1950(3) 0.0246(13) Uani 1 1 d . . . . .
H10A H 0.7534 0.3869 0.1814 0.030 Uiso 1 1 calc R U . . .
H10B H 0.7133 0.4570 0.2469 0.030 Uiso 1 1 calc R U . . .
C11 C 0.7135(5) 0.6107(7) 0.1678(3) 0.0232(11) Uani 1 1 d . . . . .
H11 H 0.8030 0.6517 0.1864 0.028 Uiso 1 1 calc R U . . .
C12 C 0.5994(5) 0.7110(6) 0.1758(3) 0.0271(14) Uani 1 1 d . . . . .
H12A H 0.6186 0.8159 0.1750 0.033 Uiso 1 1 calc R U . . .
H12B H 0.5642 0.6860 0.2160 0.033 Uiso 1 1 calc R U . . .
C13 C 0.5159(5) 0.6477(6) 0.1019(3) 0.0189(11) Uani 1 1 d . . . . .
H13 H 0.4528 0.7150 0.0707 0.023 Uiso 1 1 calc R U . . .
C14 C 0.6544(5) 0.6240(7) 0.0845(3) 0.0229(11) Uani 1 1 d . . . . .
C15 C 0.6668(6) 0.4956(7) 0.0366(3) 0.0245(13) Uani 1 1 d . . . . .
H15A H 0.6065 0.5095 -0.0098 0.037 Uiso 1 1 calc R U . . .
H15B H 0.6455 0.4052 0.0572 0.037 Uiso 1 1 calc R U . . .
H15C H 0.7563 0.4906 0.0321 0.037 Uiso 1 1 calc R U . . .
C16 C 0.6992(5) 0.7648(7) 0.0542(3) 0.0273(13) Uani 1 1 d . . . . .
H16A H 0.7947 0.7685 0.0667 0.041 Uiso 1 1 calc R U . . .
H16B H 0.6658 0.8495 0.0738 0.041 Uiso 1 1 calc R U . . .
H16C H 0.6655 0.7651 0.0030 0.041 Uiso 1 1 calc R U . . .
Cu1 Cu 0.09955(7) 0.24621(6) 0.07298(3) 0.01640(15) Uani 1 1 d . . . . .
N1 N 0.2866(4) 0.3236(5) 0.1065(2) 0.0155(9) Uani 1 1 d . . . . .
N2 N 0.1837(5) 0.0703(5) 0.1307(2) 0.0185(10) Uani 1 1 d . . . . .
N3 N 0.3248(5) -0.1517(5) 0.2185(2) 0.0227(10) Uani 1 1 d . . . . .
N7 N -0.1372(5) 0.1724(5) 0.1023(2) 0.0208(10) Uani 1 1 d . . . . .
N8 N 0.0730(5) 0.0391(5) -0.0664(2) 0.0201(10) Uani 1 1 d . . . . .
O1 O -0.0843(4) 0.1685(4) 0.04893(18) 0.0236(9) Uani 1 1 d . . . . .
O2 O 0.0969(4) 0.1672(4) -0.04123(19) 0.0205(9) Uani 1 1 d . . . . .
O3 O 0.0618(4) 0.0122(4) -0.12998(19) 0.0251(9) Uani 1 1 d . . . . .
O4 O 0.0630(4) -0.0653(4) -0.02285(19) 0.0201(9) Uani 1 1 d . . . . .
O5 O -0.2552(4) 0.1348(5) 0.0913(2) 0.0296(9) Uani 1 1 d . . . . .
O6 O -0.0689(4) 0.2142(5) 0.16145(18) 0.0270(10) Uani 1 1 d . . . . .
C17 C 0.4260(5) 1.4162(6) 0.3572(3) 0.0152(11) Uani 1 1 d . . . . .
H17 H 0.5109 1.4378 0.3855 0.018 Uiso 1 1 calc R U . . .
C18 C 0.3612(6) 1.5163(6) 0.3057(3) 0.0201(12) Uani 1 1 d . . . . .
H18 H 0.4029 1.6056 0.3018 0.024 Uiso 1 1 calc R U . . .
C19 C 0.1834(5) 1.3629(6) 0.2718(3) 0.0172(11) Uani 1 1 d . . . . .
H19 H 0.0999 1.3406 0.2422 0.021 Uiso 1 1 calc R U . . .
C20 C 0.2430(5) 1.2636(6) 0.3246(2) 0.0161(10) Uani 1 1 d . . . . .
C21 C 0.1800(5) 1.1281(6) 0.3443(2) 0.0138(10) Uani 1 1 d . . . . .
C22 C 0.0478(5) 1.0902(6) 0.3126(2) 0.0158(11) Uani 1 1 d . . . . .
H22 H -0.0034 1.1442 0.2743 0.019 Uiso 1 1 calc R U . . .
C23 C -0.0055(5) 0.9690(6) 0.3401(3) 0.0180(11) Uani 1 1 d . . . . .
C24 C 0.0714(6) 0.8986(6) 0.4012(3) 0.0204(12) Uani 1 1 d . . . . .
C25 C 0.2045(5) 0.9378(6) 0.4270(3) 0.0171(11) Uani 1 1 d . . . . .
H25 H 0.2580 0.8848 0.4650 0.020 Uiso 1 1 calc R U . . .
C26 C -0.1465(5) 0.9169(6) 0.3075(3) 0.0157(11) Uani 1 1 d . . . . .
H26A H -0.1537 0.8757 0.2604 0.019 Uiso 1 1 calc R U . . .
H26B H -0.2073 0.9998 0.3023 0.019 Uiso 1 1 calc R U . . .
C27 C -0.1837(6) 0.7981(6) 0.3563(3) 0.0218(12) Uani 1 1 d . . . . .
H27 H -0.2758 0.7628 0.3413 0.026 Uiso 1 1 calc R U . . .
C28 C -0.1348(5) 0.8498(7) 0.4359(3) 0.0255(13) Uani 1 1 d . . . . .
H28A H -0.1346 0.9562 0.4422 0.031 Uiso 1 1 calc R U . . .
H28B H -0.1776 0.8000 0.4682 0.031 Uiso 1 1 calc R U . . .
C29 C 0.0021(6) 0.7842(6) 0.4349(3) 0.0227(13) Uani 1 1 d . . . . .
H29 H 0.0544 0.7392 0.4795 0.027 Uiso 1 1 calc R U . . .
C30 C -0.0760(6) 0.6758(7) 0.3755(3) 0.0235(12) Uani 1 1 d . . . . .
C31 C -0.1293(7) 0.5419(7) 0.4083(3) 0.0341(15) Uani 1 1 d . . . . .
H31A H -0.2017 0.4981 0.3730 0.051 Uiso 1 1 calc R U . . .
H31B H -0.1599 0.5737 0.4485 0.051 Uiso 1 1 calc R U . . .
H31C H -0.0595 0.4705 0.4238 0.051 Uiso 1 1 calc R U . . .
C32 C -0.0078(6) 0.6237(7) 0.3221(3) 0.0288(12) Uani 1 1 d . . . . .
H32A H 0.0746 0.5771 0.3461 0.043 Uiso 1 1 calc R U . . .
H32B H 0.0097 0.7064 0.2948 0.043 Uiso 1 1 calc R U . . .
H32C H -0.0635 0.5539 0.2905 0.043 Uiso 1 1 calc R U . . .
Cu2 Cu 0.44583(5) 1.11660(7) 0.42884(3) 0.01203(14) Uani 1 1 d . . . . .
N4 N 0.3679(4) 1.2885(4) 0.36665(19) 0.0111(9) Uani 1 1 d . . . . .
N5 N 0.2575(4) 1.0492(5) 0.3988(2) 0.0140(9) Uani 1 1 d . . . . .
N6 N 0.2414(4) 1.4904(5) 0.2615(2) 0.0196(10) Uani 1 1 d . . . . .
N9 N 0.5192(4) 0.8212(5) 0.4342(2) 0.0120(9) Uani 1 1 d . . . . .
N10 N 0.6735(4) 1.1762(5) 0.3902(2) 0.0179(10) Uani 1 1 d . . . . .
O7 O 0.5104(3) 0.9255(4) 0.47799(17) 0.0139(8) Uani 1 1 d . . . . .
O8 O 0.4883(4) 0.8459(5) 0.36960(18) 0.0270(10) Uani 1 1 d . . . . .
O9 O 0.5571(4) 0.6961(4) 0.45978(18) 0.0174(8) Uani 1 1 d . . . . .
O10 O 0.6307(3) 1.1865(4) 0.44676(17) 0.0167(8) Uani 1 1 d . . . . .
O11 O 0.5960(4) 1.1300(5) 0.33394(18) 0.0263(9) Uani 1 1 d . . . . .
O12 O 0.7878(4) 1.2134(4) 0.3937(2) 0.0293(10) Uani 1 1 d . . . . .

loop_
_atom_site_aniso_label
_atom_site_aniso_U_11
_atom_site_aniso_U_22
_atom_site_aniso_U_33
_atom_site_aniso_U_23
_atom_site_aniso_U_13
_atom_site_aniso_U_12
C1 0.026(3) 0.016(3) 0.021(3) -0.002(2) 0.003(2) -0.007(3)
C2 0.032(3) 0.005(2) 0.021(3) -0.001(2) 0.008(2) -0.005(2)
C3 0.026(3) 0.021(3) 0.018(3) -0.001(2) 0.002(2) 0.000(2)
C4 0.022(3) 0.019(3) 0.011(2) -0.002(2) -0.0021(19) -0.004(2)
C5 0.025(3) 0.008(3) 0.014(2) -0.001(2) -0.0003(19) 0.002(2)
C6 0.018(3) 0.021(3) 0.016(2) 0.000(2) -0.0008(18) 0.000(2)
C7 0.015(3) 0.021(3) 0.013(2) -0.001(2) 0.002(2) 0.003(2)
C8 0.019(3) 0.016(3) 0.021(3) 0.002(2) 0.005(2) 0.003(2)
C9 0.022(3) 0.015(3) 0.019(3) 0.002(2) 0.005(2) 0.005(2)
C10 0.032(4) 0.022(3) 0.018(3) 0.001(2) 0.003(2) 0.004(3)
C11 0.021(3) 0.018(3) 0.030(3) -0.003(3) 0.006(2) -0.004(3)
C12 0.025(3) 0.023(3) 0.034(3) -0.001(2) 0.009(2) 0.002(2)
C13 0.022(3) 0.008(3) 0.026(3) 0.002(2) 0.005(2) 0.002(2)
C14 0.021(3) 0.020(3) 0.027(3) 0.004(3) 0.005(2) -0.007(3)
C15 0.018(3) 0.027(3) 0.027(3) 0.004(3) 0.004(2) 0.004(3)
C16 0.016(3) 0.021(3) 0.044(3) 0.009(3) 0.006(2) -0.004(3)
Cu1 0.0225(4) 0.0109(3) 0.0140(3) 0.0004(3) 0.0017(2) -0.0002(3)
N1 0.020(3) 0.012(2) 0.014(2) 0.0009(17) 0.0033(17) 0.0044(19)
N2 0.027(3) 0.007(2) 0.019(2) -0.0011(17) 0.0033(19) -0.0026(19)
N3 0.028(3) 0.016(2) 0.021(2) 0.001(2) 0.001(2) 0.002(2)
N7 0.021(3) 0.011(2) 0.028(2) 0.0030(19) 0.0037(19) 0.0006(19)
N8 0.023(3) 0.018(3) 0.017(2) -0.0019(19) 0.0018(18) -0.005(2)
O1 0.031(2) 0.020(2) 0.0193(19) -0.0002(16) 0.0048(17) 0.0021(18)
O2 0.031(2) 0.0087(19) 0.0214(19) -0.0027(15) 0.0061(16) -0.0032(16)
O3 0.035(2) 0.024(2) 0.0152(18) -0.0040(16) 0.0043(16) -0.0047(19)
O4 0.030(2) 0.0098(19) 0.0178(19) -0.0019(15) 0.0007(16) -0.0039(17)
O5 0.020(2) 0.023(2) 0.046(2) -0.002(2) 0.0093(17) -0.002(2)
O6 0.027(2) 0.033(3) 0.0185(18) 0.0000(17) 0.0020(15) 0.0039(18)
C17 0.016(3) 0.012(3) 0.017(2) -0.001(2) 0.003(2) 0.000(2)
C18 0.025(3) 0.015(3) 0.020(3) 0.003(2) 0.006(2) 0.005(2)
C19 0.018(3) 0.018(3) 0.015(2) 0.002(2) 0.002(2) 0.004(2)
C20 0.022(3) 0.014(3) 0.012(2) -0.001(2) 0.0035(18) 0.001(2)
C21 0.017(2) 0.014(3) 0.010(2) 0.002(2) 0.0029(17) 0.007(2)
C22 0.022(3) 0.013(3) 0.010(2) 0.0029(19) -0.0003(19) 0.002(2)
C23 0.019(3) 0.017(3) 0.017(2) 0.000(2) 0.002(2) 0.001(2)
C24 0.023(3) 0.019(3) 0.018(3) 0.005(2) 0.004(2) 0.002(2)
C25 0.020(3) 0.013(3) 0.016(2) 0.007(2) 0.000(2) 0.003(2)
C26 0.003(3) 0.019(3) 0.022(3) 0.001(2) -0.0006(18) -0.001(2)
C27 0.016(3) 0.025(3) 0.023(3) 0.001(2) 0.003(2) -0.008(2)
C28 0.022(3) 0.027(3) 0.028(3) 0.007(2) 0.007(2) -0.002(3)
C29 0.028(3) 0.020(3) 0.020(3) 0.002(2) 0.007(2) 0.002(2)
C30 0.024(3) 0.019(3) 0.024(3) 0.001(2) 0.000(2) -0.005(2)
C31 0.038(4) 0.026(3) 0.036(3) 0.006(3) 0.005(3) -0.011(3)
C32 0.041(3) 0.017(3) 0.024(3) -0.002(3) 0.000(2) -0.001(3)
Cu2 0.0100(3) 0.0102(3) 0.0139(3) 0.0019(2) -0.0005(2) 0.0000(3)
N4 0.010(2) 0.009(2) 0.013(2) 0.0033(15) 0.0015(16) 0.0019(16)
N5 0.014(2) 0.012(2) 0.015(2) 0.0006(17) 0.0025(16) -0.0046(18)
N6 0.027(3) 0.013(2) 0.016(2) 0.0038(18) 0.0015(19) 0.004(2)
N9 0.008(2) 0.012(2) 0.014(2) 0.0000(17) -0.0013(16) -0.0006(17)
N10 0.016(3) 0.012(2) 0.025(2) 0.0049(19) 0.0047(18) 0.0037(19)
O7 0.0143(19) 0.0105(18) 0.0160(18) -0.0018(15) 0.0024(14) -0.0006(15)
O8 0.047(3) 0.018(2) 0.0143(18) 0.0022(16) 0.0049(17) 0.010(2)
O9 0.019(2) 0.012(2) 0.0197(18) 0.0023(15) 0.0029(15) 0.0017(15)
O10 0.0106(18) 0.022(2) 0.0159(17) -0.0018(15) 0.0014(13) -0.0028(15)
O11 0.0195(19) 0.038(3) 0.0186(18) -0.0017(19) 0.0000(14) 0.008(2)
O12 0.024(2) 0.021(3) 0.046(2) -0.0026(18) 0.0151(18) -0.0122(18)

loop_
_atom_type_symbol
_atom_type_description
_atom_type_scat_dispersion_real
_atom_type_scat_dispersion_imag
_atom_type_scat_source
C C 0.0033 0.0016 'International Tables Vol C Tables 4.2.6.8 and 6.1.1.4'
H H 0.0000 0.0000 'International Tables Vol C Tables 4.2.6.8 and 6.1.1.4'
N N 0.0061 0.0033 'International Tables Vol C Tables 4.2.6.8 and 6.1.1.4'
O O 0.0106 0.0060 'International Tables Vol C Tables 4.2.6.8 and 6.1.1.4'
Cu Cu 0.3201 1.2651 'International Tables Vol C Tables 4.2.6.8 and 6.1.1.4'

loop_
_geom_angle_atom_site_label_1
_geom_angle_atom_site_label_2
_geom_angle_atom_site_label_3
_geom_angle
_geom_angle_site_symmetry_1
_geom_angle_site_symmetry_3
_geom_angle_publ_flag
N2 C1 C2 120.4(5) . . ?
N2 C1 H1 119.8 . . ?
C2 C1 H1 119.8 . . ?
N3 C2 C1 122.8(5) . . ?
N3 C2 H2 118.6 . . ?
C1 C2 H2 118.6 . . ?
N3 C3 C4 122.2(5) . . ?
N3 C3 H3 118.9 . . ?
C4 C3 H3 118.9 . . ?
N2 C4 C3 119.7(5) . . ?
N2 C4 C5 115.7(5) . . ?
C3 C4 C5 124.6(5) . . ?
N1 C5 C6 121.5(5) . . ?
N1 C5 C4 114.3(5) . . ?
C6 C5 C4 124.2(5) . . ?
C7 C6 C5 119.9(5) . . ?
C7 C6 H6 120.1 . . ?
C5 C6 H6 120.1 . . ?
C6 C7 C8 119.0(5) . . ?
C6 C7 C10 123.2(5) . . ?
C8 C7 C10 117.8(5) . . ?
C9 C8 C7 118.8(5) . . ?
C9 C8 C13 123.4(5) . . ?
C7 C8 C13 117.8(5) . . ?
N1 C9 C8 122.7(5) . . ?
N1 C9 H9 118.6 . . ?
C8 C9 H9 118.6 . . ?
C7 C10 C11 111.0(5) . . ?
C7 C10 H10A 109.4 . . ?
C11 C10 H10A 109.4 . . ?
C7 C10 H10B 109.4 . . ?
C11 C10 H10B 109.4 . . ?
H10A C10 H10B 108.0 . . ?
C10 C11 C12 108.9(4) . . ?
C10 C11 C14 111.8(5) . . ?
C12 C11 C14 87.3(4) . . ?
C10 C11 H11 115.2 . . ?
C12 C11 H11 115.2 . . ?
C14 C11 H11 115.2 . . ?
C11 C12 C13 87.2(4) . . ?
C11 C12 H12A 114.1 . . ?
C13 C12 H12A 114.1 . . ?
C11 C12 H12B 114.1 . . ?
C13 C12 H12B 114.1 . . ?
H12A C12 H12B 111.3 . . ?
C8 C13 C12 106.2(4) . . ?
C8 C13 C14 109.1(4) . . ?
C12 C13 C14 85.7(4) . . ?
C8 C13 H13 117.1 . . ?
C12 C13 H13 117.1 . . ?
C14 C13 H13 117.1 . . ?
C15 C14 C16 108.7(4) . . ?
C15 C14 C11 119.7(5) . . ?
C16 C14 C11 112.4(5) . . ?
C15 C14 C13 117.7(5) . . ?
C16 C14 C13 111.0(5) . . ?
C11 C14 C13 85.8(4) . . ?
C14 C15 H15A 109.5 . . ?
C14 C15 H15B 109.5 . . ?
H15A C15 H15B 109.5 . . ?
C14 C15 H15C 109.5 . . ?
H15A C15 H15C 109.5 . . ?
H15B C15 H15C 109.5 . . ?
C14 C16 H16A 109.5 . . ?
C14 C16 H16B 109.5 . . ?
H16A C16 H16B 109.5 . . ?
C14 C16 H16C 109.5 . . ?
H16A C16 H16C 109.5 . . ?
H16B C16 H16C 109.5 . . ?
O1 Cu1 N2 95.95(17) . . ?
O1 Cu1 N1 175.01(15) . . ?
N2 Cu1 N1 81.49(18) . . ?
O1 Cu1 O2 84.14(14) . . ?
N2 Cu1 O2 100.41(15) . . ?
N1 Cu1 O2 100.51(15) . . ?
O1 Cu1 O4 67.87(15) . 2 ?
N2 Cu1 O4 159.83(15) . 2 ?
N1 Cu1 O4 113.64(16) . 2 ?
O2 Cu1 O4 90.15(13) . 2 ?
C9 N1 C5 118.1(5) . . ?
C9 N1 Cu1 127.5(4) . . ?
C5 N1 Cu1 114.4(4) . . ?
C1 N2 C4 118.4(5) . . ?
C1 N2 Cu1 127.7(4) . . ?
C4 N2 Cu1 113.9(4) . . ?
C2 N3 C3 116.5(5) . . ?
O6 N7 O5 123.0(4) . . ?
O6 N7 O1 119.1(4) . . ?
O5 N7 O1 117.9(4) . . ?
O3 N8 O2 121.8(4) . . ?
O3 N8 O4 120.5(4) . . ?
O2 N8 O4 117.7(4) . . ?
N7 O1 Cu1 113.1(3) . . ?
N8 O2 Cu1 127.3(3) . . ?
N8 O4 Cu1 115.0(3) . 2_545 ?
N4 C17 C18 120.7(5) . . ?
N4 C17 H17 119.7 . . ?
C18 C17 H17 119.7 . . ?
N6 C18 C17 123.0(5) . . ?
N6 C18 H18 118.5 . . ?
C17 C18 H18 118.5 . . ?
N6 C19 C20 122.6(5) . . ?
N6 C19 H19 118.7 . . ?
C20 C19 H19 118.7 . . ?
N4 C20 C19 120.6(5) . . ?
N4 C20 C21 113.6(4) . . ?
C19 C20 C21 125.8(5) . . ?
N5 C21 C22 122.2(5) . . ?
N5 C21 C20 115.0(4) . . ?
C22 C21 C20 122.7(4) . . ?
C21 C22 C23 118.1(5) . . ?
C21 C22 H22 121.0 . . ?
C23 C22 H22 121.0 . . ?
C22 C23 C24 118.9(5) . . ?
C22 C23 C26 121.7(5) . . ?
C24 C23 C26 119.3(5) . . ?
C25 C24 C23 118.9(5) . . ?
C25 C24 C29 124.5(5) . . ?
C23 C24 C29 116.5(5) . . ?
N5 C25 C24 121.8(5) . . ?
N5 C25 H25 119.1 . . ?
C24 C25 H25 119.1 . . ?
C23 C26 C27 109.5(4) . . ?
C23 C26 H26A 109.8 . . ?
C27 C26 H26A 109.8 . . ?
C23 C26 H26B 109.8 . . ?
C27 C26 H26B 109.8 . . ?
H26A C26 H26B 108.2 . . ?
C26 C27 C30 111.1(4) . . ?
C26 C27 C28 109.0(4) . . ?
C30 C27 C28 87.1(4) . . ?
C26 C27 H27 115.4 . . ?
C30 C27 H27 115.4 . . ?
C28 C27 H27 115.4 . . ?
C29 C28 C27 86.3(4) . . ?
C29 C28 H28A 114.3 . . ?
C27 C28 H28A 114.3 . . ?
C29 C28 H28B 114.3 . . ?
C27 C28 H28B 114.3 . . ?
H28A C28 H28B 111.4 . . ?
C24 C29 C28 106.9(5) . . ?
C24 C29 C30 109.1(4) . . ?
C28 C29 C30 87.0(4) . . ?
C24 C29 H29 116.6 . . ?
C28 C29 H29 116.6 . . ?
C30 C29 H29 116.6 . . ?
C32 C30 C31 109.3(5) . . ?
C32 C30 C27 120.7(5) . . ?
C31 C30 C27 110.1(5) . . ?
C32 C30 C29 117.4(5) . . ?
C31 C30 C29 111.3(4) . . ?
C27 C30 C29 86.2(4) . . ?
C30 C31 H31A 109.5 . . ?
C30 C31 H31B 109.5 . . ?
H31A C31 H31B 109.5 . . ?
C30 C31 H31C 109.5 . . ?
H31A C31 H31C 109.5 . . ?
H31B C31 H31C 109.5 . . ?
C30 C32 H32A 109.5 . . ?
C30 C32 H32B 109.5 . . ?
H32A C32 H32B 109.5 . . ?
C30 C32 H32C 109.5 . . ?
H32A C32 H32C 109.5 . . ?
H32B C32 H32C 109.5 . . ?
O10 Cu2 N5 173.41(15) . . ?
O10 Cu2 O7 90.16(15) . . ?
N5 Cu2 O7 93.24(16) . . ?
O10 Cu2 N4 94.57(16) . . ?
N5 Cu2 N4 81.35(17) . . ?
O7 Cu2 N4 171.18(15) . . ?
O10 Cu2 O9 89.29(14) . 2_656 ?
N5 Cu2 O9 96.63(15) . 2_656 ?
O7 Cu2 O9 84.79(13) . 2_656 ?
N4 Cu2 O9 102.69(14) . 2_656 ?
C17 N4 C20 117.2(4) . . ?
C17 N4 Cu2 128.7(4) . . ?
C20 N4 Cu2 113.8(3) . . ?
C25 N5 C21 119.4(4) . . ?
C25 N5 Cu2 126.5(4) . . ?
C21 N5 Cu2 114.0(3) . . ?
C18 N6 C19 115.9(5) . . ?
O8 N9 O9 122.5(4) . . ?
O8 N9 O7 119.5(4) . . ?
O9 N9 O7 118.0(4) . . ?
O12 N10 O11 122.6(4) . . ?
O12 N10 O10 118.8(4) . . ?
O11 N10 O10 118.6(4) . . ?
N9 O7 Cu2 113.1(3) . . ?
N9 O9 Cu2 125.2(3) . 2_646 ?
N10 O10 Cu2 111.6(3) . . ?

loop_
_geom_bond_atom_site_label_1
_geom_bond_atom_site_label_2
_geom_bond_distance
_geom_bond_site_symmetry_2
_geom_bond_publ_flag
C1 N2 1.335(7) . ?
C1 C2 1.394(8) . ?
C1 H1 0.9300 . ?
C2 N3 1.325(7) . ?
C2 H2 0.9300 . ?
C3 N3 1.353(7) . ?
C3 C4 1.393(8) . ?
C3 H3 0.9300 . ?
C4 N2 1.358(7) . ?
C4 C5 1.472(8) . ?
C5 N1 1.365(6) . ?
C5 C6 1.392(7) . ?
C6 C7 1.369(8) . ?
C6 H6 0.9300 . ?
C7 C8 1.404(7) . ?
C7 C10 1.513(8) . ?
C8 C9 1.375(7) . ?
C8 C13 1.512(7) . ?
C9 N1 1.356(7) . ?
C9 H9 0.9300 . ?
C10 C11 1.533(8) . ?
C10 H10A 0.9700 . ?
C10 H10B 0.9700 . ?
C11 C12 1.535(7) . ?
C11 C14 1.572(7) . ?
C11 H11 0.9800 . ?
C12 C13 1.574(7) . ?
C12 H12A 0.9700 . ?
C12 H12B 0.9700 . ?
C13 C14 1.579(7) . ?
C13 H13 0.9800 . ?
C14 C15 1.513(8) . ?
C14 C16 1.526(8) . ?
C15 H15A 0.9600 . ?
C15 H15B 0.9600 . ?
C15 H15C 0.9600 . ?
C16 H16A 0.9600 . ?
C16 H16B 0.9600 . ?
C16 H16C 0.9600 . ?
Cu1 O1 1.977(4) . ?
Cu1 N2 2.008(4) . ?
Cu1 N1 2.010(5) . ?
Cu1 O2 2.317(3) . ?
Cu1 O4 2.418(4) 2 ?
N7 O6 1.238(5) . ?
N7 O5 1.239(6) . ?
N7 O1 1.292(5) . ?
N8 O3 1.230(5) . ?
N8 O2 1.256(6) . ?
N8 O4 1.288(6) . ?
O4 Cu1 2.418(4) 2_545 ?
C17 N4 1.338(7) . ?
C17 C18 1.383(7) . ?
C17 H17 0.9300 . ?
C18 N6 1.336(7) . ?
C18 H18 0.9300 . ?
C19 N6 1.340(7) . ?
C19 C20 1.380(7) . ?
C19 H19 0.9300 . ?
C20 N4 1.360(6) . ?
C20 C21 1.487(8) . ?
C21 N5 1.352(6) . ?
C21 C22 1.395(7) . ?
C22 C23 1.395(7) . ?
C22 H22 0.9300 . ?
C23 C24 1.396(7) . ?
C23 C26 1.513(7) . ?
C24 C25 1.390(8) . ?
C24 C29 1.505(8) . ?
C25 N5 1.332(6) . ?
C25 H25 0.9300 . ?
C26 C27 1.546(7) . ?
C26 H26A 0.9700 . ?
C26 H26B 0.9700 . ?
C27 C30 1.549(8) . ?
C27 C28 1.562(7) . ?
C27 H27 0.9800 . ?
C28 C29 1.549(8) . ?
C28 H28A 0.9700 . ?
C28 H28B 0.9700 . ?
C29 C30 1.566(8) . ?
C29 H29 0.9800 . ?
C30 C32 1.477(8) . ?
C30 C31 1.537(8) . ?
C31 H31A 0.9600 . ?
C31 H31B 0.9600 . ?
C31 H31C 0.9600 . ?
C32 H32A 0.9600 . ?
C32 H32B 0.9600 . ?
C32 H32C 0.9600 . ?
Cu2 O10 1.969(3) . ?
Cu2 N5 1.989(4) . ?
Cu2 O7 2.002(4) . ?
Cu2 N4 2.003(4) . ?
Cu2 O9 2.281(3) 2_656 ?
N9 O8 1.227(5) . ?
N9 O9 1.255(5) . ?
N9 O7 1.288(5) . ?
N10 O12 1.221(6) . ?
N10 O11 1.245(5) . ?
N10 O10 1.290(5) . ?
O9 Cu2 2.281(3) 2_646 ?

loop_
_geom_torsion_atom_site_label_1
_geom_torsion_atom_site_label_2
_geom_torsion_atom_site_label_3
_geom_torsion_atom_site_label_4
_geom_torsion
_geom_torsion_site_symmetry_1
_geom_torsion_site_symmetry_2
_geom_torsion_site_symmetry_3
_geom_torsion_site_symmetry_4
_geom_torsion_publ_flag
N2 C1 C2 N3 0.9(8) . . . . ?
N3 C3 C4 N2 2.7(8) . . . . ?
N3 C3 C4 C5 -176.6(5) . . . . ?
N2 C4 C5 N1 1.7(6) . . . . ?
C3 C4 C5 N1 -178.9(5) . . . . ?
N2 C4 C5 C6 -178.2(5) . . . . ?
C3 C4 C5 C6 1.1(8) . . . . ?
N1 C5 C6 C7 0.9(7) . . . . ?
C4 C5 C6 C7 -179.2(5) . . . . ?
C5 C6 C7 C8 -1.4(7) . . . . ?
C5 C6 C7 C10 178.6(5) . . . . ?
C6 C7 C8 C9 0.2(7) . . . . ?
C10 C7 C8 C9 -179.8(5) . . . . ?
C6 C7 C8 C13 179.9(4) . . . . ?
C10 C7 C8 C13 -0.1(7) . . . . ?
C7 C8 C9 N1 1.6(8) . . . . ?
C13 C8 C9 N1 -178.1(4) . . . . ?
C6 C7 C10 C11 -180.0(5) . . . . ?
C8 C7 C10 C11 0.0(7) . . . . ?
C7 C10 C11 C12 47.5(6) . . . . ?
C7 C10 C11 C14 -47.2(6) . . . . ?
C10 C11 C12 C13 -84.1(5) . . . . ?
C14 C11 C12 C13 28.0(4) . . . . ?
C9 C8 C13 C12 134.7(5) . . . . ?
C7 C8 C13 C12 -45.0(6) . . . . ?
C9 C8 C13 C14 -134.3(5) . . . . ?
C7 C8 C13 C14 46.0(6) . . . . ?
C11 C12 C13 C8 80.7(4) . . . . ?
C11 C12 C13 C14 -27.9(4) . . . . ?
C10 C11 C14 C15 -38.3(7) . . . . ?
C12 C11 C14 C15 -147.6(5) . . . . ?
C10 C11 C14 C16 -167.7(5) . . . . ?
C12 C11 C14 C16 83.0(5) . . . . ?
C10 C11 C14 C13 81.3(5) . . . . ?
C12 C11 C14 C13 -28.0(4) . . . . ?
C8 C13 C14 C15 43.2(6) . . . . ?
C12 C13 C14 C15 148.8(5) . . . . ?
C8 C13 C14 C16 169.2(5) . . . . ?
C12 C13 C14 C16 -85.1(5) . . . . ?
C8 C13 C14 C11 -78.4(5) . . . . ?
C12 C13 C14 C11 27.3(4) . . . . ?
C8 C9 N1 C5 -2.1(7) . . . . ?
C8 C9 N1 Cu1 177.5(4) . . . . ?
C6 C5 N1 C9 0.8(7) . . . . ?
C4 C5 N1 C9 -179.1(4) . . . . ?
C6 C5 N1 Cu1 -178.8(4) . . . . ?
C4 C5 N1 Cu1 1.3(5) . . . . ?
C2 C1 N2 C4 1.2(8) . . . . ?
C2 C1 N2 Cu1 -178.4(4) . . . . ?
C3 C4 N2 C1 -2.9(7) . . . . ?
C5 C4 N2 C1 176.5(4) . . . . ?
C3 C4 N2 Cu1 176.8(4) . . . . ?
C5 C4 N2 Cu1 -3.9(5) . . . . ?
C1 C2 N3 C3 -1.2(8) . . . . ?
C4 C3 N3 C2 -0.6(8) . . . . ?
O6 N7 O1 Cu1 -3.9(6) . . . . ?
O5 N7 O1 Cu1 175.5(4) . . . . ?
O3 N8 O2 Cu1 173.0(3) . . . . ?
O4 N8 O2 Cu1 -8.3(7) . . . . ?
O3 N8 O4 Cu1 -36.5(6) . . . 2_545 ?
O2 N8 O4 Cu1 144.8(4) . . . 2_545 ?
N4 C17 C18 N6 -2.5(8) . . . . ?
N6 C19 C20 N4 -3.3(7) . . . . ?
N6 C19 C20 C21 173.3(4) . . . . ?
N4 C20 C21 N5 -2.0(6) . . . . ?
C19 C20 C21 N5 -178.9(5) . . . . ?
N4 C20 C21 C22 173.6(4) . . . . ?
C19 C20 C21 C22 -3.2(8) . . . . ?
N5 C21 C22 C23 1.8(7) . . . . ?
C20 C21 C22 C23 -173.5(4) . . . . ?
C21 C22 C23 C24 5.1(7) . . . . ?
C21 C22 C23 C26 -178.0(5) . . . . ?
C22 C23 C24 C25 -8.8(8) . . . . ?
C26 C23 C24 C25 174.2(5) . . . . ?
C22 C23 C24 C29 170.9(5) . . . . ?
C26 C23 C24 C29 -6.1(7) . . . . ?
C23 C24 C25 N5 5.9(8) . . . . ?
C29 C24 C25 N5 -173.8(5) . . . . ?
C22 C23 C26 C27 -171.0(5) . . . . ?
C24 C23 C26 C27 6.0(7) . . . . ?
C23 C26 C27 C30 -50.4(6) . . . . ?
C23 C26 C27 C28 43.9(6) . . . . ?
C26 C27 C28 C29 -83.9(5) . . . . ?
C30 C27 C28 C29 27.4(4) . . . . ?
C25 C24 C29 C28 136.0(6) . . . . ?
C23 C24 C29 C28 -43.7(6) . . . . ?
C25 C24 C29 C30 -131.3(6) . . . . ?
C23 C24 C29 C30 49.0(6) . . . . ?
C27 C28 C29 C24 82.0(5) . . . . ?
C27 C28 C29 C30 -27.1(4) . . . . ?
C26 C27 C30 C32 -37.7(7) . . . . ?
C28 C27 C30 C32 -146.9(5) . . . . ?
C26 C27 C30 C31 -166.6(4) . . . . ?
C28 C27 C30 C31 84.2(5) . . . . ?
C26 C27 C30 C29 82.1(5) . . . . ?
C28 C27 C30 C29 -27.1(4) . . . . ?
C24 C29 C30 C32 43.4(7) . . . . ?
C28 C29 C30 C32 150.2(5) . . . . ?
C24 C29 C30 C31 170.5(5) . . . . ?
C28 C29 C30 C31 -82.7(5) . . . . ?
C24 C29 C30 C27 -79.4(5) . . . . ?
C28 C29 C30 C27 27.4(4) . . . . ?
C18 C17 N4 C20 -1.0(7) . . . . ?
C18 C17 N4 Cu2 172.6(4) . . . . ?
C19 C20 N4 C17 3.8(7) . . . . ?
C21 C20 N4 C17 -173.2(4) . . . . ?
C19 C20 N4 Cu2 -170.8(4) . . . . ?
C21 C20 N4 Cu2 12.2(5) . . . . ?
C24 C25 N5 C21 0.9(8) . . . . ?
C24 C25 N5 Cu2 -179.1(4) . . . . ?
C22 C21 N5 C25 -4.9(7) . . . . ?
C20 C21 N5 C25 170.8(4) . . . . ?
C22 C21 N5 Cu2 175.2(4) . . . . ?
C20 C21 N5 Cu2 -9.2(5) . . . . ?
C17 C18 N6 C19 3.0(7) . . . . ?
C20 C19 N6 C18 -0.1(7) . . . . ?
O8 N9 O7 Cu2 -0.5(6) . . . . ?
O9 N9 O7 Cu2 -179.0(3) . . . . ?
O8 N9 O9 Cu2 -159.6(4) . . . 2_646 ?
O7 N9 O9 Cu2 18.9(6) . . . 2_646 ?
O12 N10 O10 Cu2 -178.8(3) . . . . ?
O11 N10 O10 Cu2 1.9(6) . . . . ?
